data_4332615
loop_
_publ_author_name
'Veltman, Thomas R.'
'Stover, Adam K.'
'Narducci Sarjeant, Amy'
'Ok, Kang Min'
'Halasyamani, P. Shiv'
'Norquist, Alexander J.'

_publ_section_title
;
 Directed Synthesis of Noncentrosymmetric Molybdates Using Composition
 Space Analysis
;
_journal_issue 14
_journal_name_full 'Inorganic Chemistry'
_journal_page_first 5529
_journal_page_last 5537
_journal_paper_doi 10.1021/ic060558t
_journal_volume 45
_journal_year 2006
_chemical_absolute_configuration unk
_chemical_compound_source
;
?
;
_chemical_formula_moiety ' C14 H32 Mo8 N4 O26 '
_chemical_formula_sum 'C14 H32 Mo8 N4 O26'
_chemical_formula_weight 1439.94
_chemical_name_systematic
; 
? 
;
_space_group_IT_number 4
_symmetry_cell_setting monoclinic
_symmetry_space_group_name_Hall 'P 2yb'
_symmetry_space_group_name_H-M 'P 1 21 1'
_atom_sites_solution_hydrogens geom
_atom_sites_solution_primary direct
_audit_creation_date 06-13-01
_audit_creation_method CRYSTALS_ver_12-03-99
_cell_angle_alpha 90
_cell_angle_beta 99.948(4)
_cell_angle_gamma 90
_cell_formula_units_Z 2
_cell_length_a 7.2685(3)
_cell_length_b 11.6423(5)
_cell_length_c 19.6887(9)
_cell_measurement_reflns_used 12213
_cell_measurement_temperature 110
_cell_measurement_theta_max 10.02541
_cell_measurement_theta_min 0.62331
_cell_volume 1641.05(12)
_computing_cell_refinement 'CrysAlis RED '
_computing_data_collection 'CrysAlis CCD (Oxford Diffraction, 2004)'
_computing_data_reduction 'CrysAlis RED (Oxford Diffraction, 2004)'
_computing_molecular_graphics
; 
 CAMERON (Watkin et al 1996) 
;
_computing_publication_material
; 
 CRYSTALS (Watkin et al 2003) 
;
_computing_structure_refinement
; 
 CRYSTALS (Watkin et al 2003) 
;
_computing_structure_solution 'SIR92 (Altomare et al., 1994)'
_diffrn_ambient_temperature 110
_diffrn_measured_fraction_theta_full 0.996
_diffrn_measured_fraction_theta_max 0.996
_diffrn_measurement_device_type
; 
CrysAlis CCD
;
_diffrn_measurement_method \w
_diffrn_radiation_monochromator graphite
_diffrn_radiation_type 'Mo K\a'
_diffrn_radiation_wavelength 0.71073
_diffrn_reflns_av_R_equivalents 0.02
_diffrn_reflns_limit_h_max 9
_diffrn_reflns_limit_h_min -9
_diffrn_reflns_limit_k_max 15
_diffrn_reflns_limit_k_min -15
_diffrn_reflns_limit_l_max 26
_diffrn_reflns_limit_l_min -26
_diffrn_reflns_number 25828
_diffrn_reflns_theta_full 28.565
_diffrn_reflns_theta_max 28.565
_diffrn_reflns_theta_min 3.819
_diffrn_standards_decay_% 0.00
_diffrn_standards_interval_count 0
_diffrn_standards_interval_time 0
_diffrn_standards_number 0
_exptl_absorpt_coefficient_mu 3.060
_exptl_absorpt_correction_T_max 0.86
_exptl_absorpt_correction_T_min 0.77
_exptl_absorpt_correction_type analytical
_exptl_absorpt_process_details
;
Multifaceted crystal model (Clark & Reid 1995)
;
_exptl_crystal_colour ' colorless '
_exptl_crystal_density_diffrn 2.914
_exptl_crystal_description ' block '
_exptl_crystal_F_000 1376
_exptl_crystal_size_max 0.18
_exptl_crystal_size_mid 0.07
_exptl_crystal_size_min 0.05
_refine_diff_density_max 1.78
_refine_diff_density_min -1.15
_refine_ls_abs_structure_details 'Flack, 0 Friedel-pairs'
_refine_ls_abs_structure_Flack -0.08(5)
_refine_ls_extinction_coef 5.1(9)
_refine_ls_extinction_method 'Larson 1970 Crystallographic Computing eq 22'
_refine_ls_goodness_of_fit_ref 0.8776
_refine_ls_hydrogen_treatment noref
_refine_ls_matrix_type full
_refine_ls_number_parameters 471
_refine_ls_number_reflns 5977
_refine_ls_number_restraints 1
_refine_ls_R_factor_all 0.0333
_refine_ls_R_factor_gt 0.0225
_refine_ls_shift/su_max 0.000845
_refine_ls_structure_factor_coef Fsqd
_refine_ls_weighting_details
;
 p=P(6)*max(Fo^2^,0) + (1-P(6))Fc^2^ 
 Method = SHELXL 97 (Sheldrick, 1997) 
 W = 1. / [Sigma^2^(F*)+(P(1)p)^2^+P(2)p+P(4)+P(5)Sin(theta) ] 
 P(i) are: 
 0.219E-01 0.00 0.00 0.00 0.00 0.333 
;
_refine_ls_weighting_scheme calc
_refine_ls_wR_factor_all 0.0477
_refine_ls_wR_factor_gt 0.0438
_refine_ls_wR_factor_ref 0.0438
_reflns_limit_h_max 9
_reflns_limit_h_min -9
_reflns_limit_k_max 15
_reflns_limit_k_min -15
_reflns_limit_l_max 26
_reflns_limit_l_min 0
_reflns_number_gt 5977
_reflns_number_total 8087
_reflns_threshold_expression I>3.00u(I)
_cod_data_source_file ic060558tsup1.cif
_cod_data_source_block Compound-5
_cod_depositor_comments
;
The following automatic conversions were performed:

'_symmetry_cell_setting' value 'Monoclinic' changed to 'monoclinic'
according to /home/saulius/struct/CIF-dictionaries/cif_core.dic
dictionary named 'cif_core.dic' version 2.4.2 from 2011-04-26.

Automatic conversion script
Id: cif_fix_values 1891 2012-01-12 08:04:46Z andrius 
;
_cod_original_cell_volume 1641.05(13)
_cod_original_sg_symbol_H-M 'P 1 21 1 '
_cod_original_formula_sum ' C14 H32 Mo8 N4 O26 '
_cod_database_code 4332615

loop_
_symmetry_equiv_pos_as_xyz
x,y,z
-x,y+1/2,-z

loop_
_atom_site_label
_atom_site_type_symbol
_atom_site_fract_x
_atom_site_fract_y
_atom_site_fract_z
_atom_site_U_iso_or_equiv
_atom_site_occupancy
_atom_site_adp_type
_atom_site_refinement_flags_posn
Mo1 Mo 0.06344(7) 0.41734(7) 0.61891(3) 0.0078 1.0000 Uani .
Mo2 Mo 0.43844(7) 0.44564(6) 0.73231(3) 0.0075 1.0000 Uani .
Mo3 Mo 0.07023(7) 0.27678(7) 0.77262(3) 0.0061 1.0000 Uani .
Mo4 Mo 0.10923(7) 0.13844(7) 0.61877(3) 0.0071 1.0000 Uani .
Mo5 Mo 0.45538(7) 0.30567(6) 0.88374(3) 0.0072 1.0000 Uani .
Mo6 Mo 0.48823(7) 0.16970(7) 0.72924(3) 0.0062 1.0000 Uani .
Mo7 Mo 0.12032(7) 0.00100(6) 0.77094(3) 0.0071 1.0000 Uani .
Mo8 Mo 0.49979(7) 0.02733(7) 0.88249(3) 0.0075 1.0000 Uani .
O1 O -0.1169(6) 0.5033(4) 0.5861(2) 0.0121 1.0000 Uani .
O2 O 0.2094(6) 0.4183(5) 0.5598(2) 0.0119 1.0000 Uani .
O3 O 0.2101(6) 0.5107(4) 0.6883(2) 0.0104 1.0000 Uani .
O4 O -0.0511(5) 0.2667(4) 0.5962(2) 0.0086 1.0000 Uani .
O5 O -0.0557(6) 0.3748(4) 0.7155(2) 0.0093 1.0000 Uani .
O6 O 0.2610(5) 0.2814(4) 0.6901(2) 0.0087 1.0000 Uani .
O7 O 0.5302(6) 0.5578(4) 0.7826(2) 0.0148 1.0000 Uani .
O8 O 0.5584(6) 0.4422(4) 0.6649(2) 0.0102 1.0000 Uani .
O9 O 0.5629(6) 0.3087(4) 0.7817(2) 0.0096 1.0000 Uani .
O10 O 0.2671(6) 0.3891(4) 0.8129(2) 0.0083 1.0000 Uani .
O11 O -0.0442(5) 0.2721(5) 0.8407(2) 0.0100 1.0000 Uani .
O12 O 0.2565(5) 0.1536(4) 0.5604(2) 0.0101 1.0000 Uani .
O13 O -0.0314(6) 0.0252(4) 0.5909(2) 0.0122 1.0000 Uani .
O14 O -0.0059(5) 0.1378(4) 0.7217(2) 0.0065 1.0000 Uani .
O15 O 0.2931(6) 0.0581(4) 0.6905(2) 0.0073 1.0000 Uani .
O16 O 0.5973(6) 0.4182(4) 0.9115(2) 0.0132 1.0000 Uani .
O17 O 0.3058(6) 0.2939(5) 0.9418(2) 0.0117 1.0000 Uani .
O18 O 0.2977(6) 0.1655(4) 0.8130(2) 0.0061 1.0000 Uani .
O19 O 0.6154(5) 0.1776(4) 0.9069(2) 0.0093 1.0000 Uani .
O20 O 0.6037(5) 0.1791(4) 0.6620(2) 0.0087 1.0000 Uani .
O21 O 0.6157(6) 0.0718(4) 0.7865(2) 0.0087 1.0000 Uani .
O22 O 0.0158(6) -0.1076(4) 0.7196(2) 0.0114 1.0000 Uani .
O23 O 0.0078(5) 0.0034(4) 0.8402(2) 0.0100 1.0000 Uani .
O24 O 0.3501(5) -0.0663(4) 0.8132(2) 0.0085 1.0000 Uani .
O25 O 0.3549(6) 0.0271(5) 0.9423(2) 0.0120 1.0000 Uani .
O26 O 0.6826(6) -0.0590(4) 0.9157(2) 0.0130 1.0000 Uani .
N1 N -0.1246(7) 0.0718(4) 1.1240(2) 0.0144 1.0000 Uani .
N2 N 0.0045(7) 0.1357(5) 0.9604(2) 0.0111 1.0000 Uani .
N3 N 0.6752(7) -0.1426(4) 0.6224(2) 0.0129 1.0000 Uani .
N4 N 0.4258(7) -0.1790(5) 0.4571(2) 0.0107 1.0000 Uani .
C1 C -0.0344(9) 0.0261(6) 1.0665(3) 0.0139 1.0000 Uani .
C2 C 0.0671(8) 0.1222(5) 1.0367(3) 0.0098 1.0000 Uani .
C3 C 0.0376(8) 0.2358(5) 1.0728(3) 0.0092 1.0000 Uani .
C4 C -0.1715(8) 0.2604(5) 1.0671(3) 0.0113 1.0000 Uani .
C5 C -0.2684(8) 0.1595(6) 1.0960(3) 0.0212 1.0000 Uani .
C6 C 0.0193(9) 0.1229(6) 1.1790(3) 0.0186 1.0000 Uani .
C7 C 0.1232(8) 0.2191(5) 1.1488(3) 0.0130 1.0000 Uani .
C8 C 0.5611(8) -0.0719(6) 0.5662(3) 0.0134 1.0000 Uani .
C9 C 0.4000(8) -0.1458(5) 0.5293(3) 0.0100 1.0000 Uani .
C10 C 0.3844(8) -0.2540(5) 0.5720(3) 0.0102 1.0000 Uani .
C11 C 0.5591(8) -0.3292(6) 0.5746(3) 0.0139 1.0000 Uani .
C12 C 0.7331(8) -0.2535(5) 0.5933(3) 0.0142 1.0000 Uani .
C13 C 0.5656(9) -0.1678(6) 0.6794(4) 0.0176 1.0000 Uani .
C14 C 0.3731(8) -0.2130(5) 0.6453(3) 0.0160 1.0000 Uani .
H1 H -0.1877(7) 0.0073(4) 1.1444(2) 0.0182 1.0000 Uiso R
H2 H 0.0566(9) -0.0354(6) 1.0850(3) 0.0181 1.0000 Uiso R
H3 H -0.1320(9) -0.0066(6) 1.0296(3) 0.0181 1.0000 Uiso R
H4 H 0.2025(8) 0.1012(5) 1.0446(3) 0.0115 1.0000 Uiso R
H5 H 0.0948(8) 0.3017(5) 1.0515(3) 0.0128 1.0000 Uiso R
H6 H -0.2277(8) 0.2713(5) 1.0175(3) 0.0143 1.0000 Uiso R
H7 H -0.1895(8) 0.3318(5) 1.0935(3) 0.0143 1.0000 Uiso R
H8 H -0.3625(8) 0.1243(6) 1.0588(3) 0.0298 1.0000 Uiso R
H9 H -0.3323(8) 0.1873(6) 1.1340(3) 0.0298 1.0000 Uiso R
H10 H -0.0435(9) 0.1548(6) 1.2163(3) 0.0254 1.0000 Uiso R
H11 H 0.1099(9) 0.0619(6) 1.1987(3) 0.0254 1.0000 Uiso R
H12 H 0.1122(8) 0.2919(5) 1.1747(3) 0.0151 1.0000 Uiso R
H13 H 0.2580(8) 0.1979(5) 1.1527(3) 0.0151 1.0000 Uiso R
H14 H 0.0273(7) 0.0629(5) 0.9362(2) 0.0149 1.0000 Uiso R
H15 H 0.0759(7) 0.1997(5) 0.9432(2) 0.0149 1.0000 Uiso R
H16 H -0.1319(7) 0.1541(5) 0.9509(2) 0.0149 1.0000 Uiso R
H17 H 0.7879(7) -0.0963(4) 0.6418(2) 0.0146 1.0000 Uiso R
H18 H 0.5102(8) -0.0027(6) 0.5867(3) 0.0153 1.0000 Uiso R
H19 H 0.6413(8) -0.0470(6) 0.5325(3) 0.0153 1.0000 Uiso R
H20 H 0.2830(8) -0.0991(5) 0.5248(3) 0.0128 1.0000 Uiso R
H21 H 0.2727(8) -0.3001(5) 0.5512(3) 0.0151 1.0000 Uiso R
H22 H 0.5599(8) -0.3905(6) 0.6103(3) 0.0220 1.0000 Uiso R
H23 H 0.5577(8) -0.3655(6) 0.5285(3) 0.0220 1.0000 Uiso R
H24 H 0.8276(8) -0.2931(5) 0.6285(3) 0.0181 1.0000 Uiso R
H25 H 0.7883(8) -0.2378(5) 0.5511(3) 0.0181 1.0000 Uiso R
H26 H 0.5515(9) -0.0964(6) 0.7062(4) 0.0217 1.0000 Uiso R
H27 H 0.6328(9) -0.2274(6) 0.7109(4) 0.0217 1.0000 Uiso R
H28 H 0.2783(8) -0.1503(5) 0.6432(3) 0.0179 1.0000 Uiso R
H29 H 0.3359(8) -0.2789(5) 0.6726(3) 0.0179 1.0000 Uiso R
H30 H 0.4330(7) -0.1082(5) 0.4289(2) 0.0124 1.0000 Uiso R
H31 H 0.5440(7) -0.2240(5) 0.4597(2) 0.0124 1.0000 Uiso R
H32 H 0.3177(7) -0.2270(5) 0.4351(2) 0.0124 1.0000 Uiso R

loop_
_atom_site_aniso_label
_atom_site_aniso_U_11
_atom_site_aniso_U_22
_atom_site_aniso_U_33
_atom_site_aniso_U_23
_atom_site_aniso_U_13
_atom_site_aniso_U_12
Mo1 0.0074(3) 0.0081(3) 0.0076(3) 0.0015(2) 0.00069(19) 0.0010(2)
Mo2 0.0074(3) 0.0067(3) 0.0082(3) 0.0006(2) 0.00111(19) -0.0009(2)
Mo3 0.0063(3) 0.0062(3) 0.0057(3) 0.0000(3) 0.00105(18) 0.0003(2)
Mo4 0.0074(3) 0.0082(3) 0.0055(2) 0.0002(2) 0.00035(19) 0.0002(2)
Mo5 0.0078(3) 0.0077(3) 0.0057(3) -0.0010(3) -0.00015(19) 0.0001(2)
Mo6 0.0055(3) 0.0066(3) 0.0064(2) 0.0000(3) 0.00058(18) 0.0002(2)
Mo7 0.0073(3) 0.0074(3) 0.0067(3) 0.0002(2) 0.00104(19) -0.00040(19)
Mo8 0.0070(3) 0.0088(3) 0.0065(3) 0.0009(2) 0.00055(19) 0.0006(2)
O1 0.014(2) 0.011(2) 0.011(2) 0.001(2) 0.0014(17) 0.0039(19)
O2 0.013(2) 0.011(3) 0.012(2) 0.004(2) 0.0020(18) -0.007(2)
O3 0.009(2) 0.013(3) 0.010(2) 0.001(2) 0.0025(17) 0.0012(18)
O4 0.008(2) 0.011(2) 0.006(2) 0.0014(19) -0.0001(16) 0.0005(18)
O5 0.007(2) 0.012(3) 0.009(2) 0.000(2) 0.0023(17) 0.0009(17)
O6 0.005(2) 0.010(2) 0.011(2) 0.001(2) 0.0005(16) -0.0014(18)
O7 0.019(3) 0.010(3) 0.013(3) -0.001(2) -0.0016(18) -0.0029(18)
O8 0.011(2) 0.009(2) 0.011(2) 0.005(2) 0.0033(18) 0.0005(19)
O9 0.009(2) 0.012(2) 0.009(2) -0.002(2) 0.0040(17) -0.0009(18)
O10 0.007(2) 0.009(2) 0.009(2) 0.0014(19) 0.0011(17) 0.0009(16)
O11 0.006(2) 0.014(2) 0.010(2) -0.001(2) 0.0019(16) -0.0015(19)
O12 0.009(2) 0.010(3) 0.012(2) 0.002(2) 0.0025(16) -0.0003(18)
O13 0.013(2) 0.013(3) 0.010(2) 0.000(2) -0.0004(17) -0.0023(18)
O14 0.001(2) 0.007(2) 0.011(2) 0.0000(19) -0.0002(15) -0.0006(16)
O15 0.009(2) 0.009(2) 0.004(2) -0.0009(18) 0.0005(16) -0.0012(16)
O16 0.011(2) 0.016(3) 0.012(3) 0.000(2) -0.0016(18) -0.0030(19)
O17 0.009(2) 0.016(3) 0.010(2) 0.000(2) 0.0000(17) 0.002(2)
O18 0.006(2) 0.006(2) 0.006(2) 0.005(2) 0.0030(15) 0.0003(18)
O19 0.007(2) 0.008(2) 0.011(2) -0.001(2) -0.0010(16) -0.0003(18)
O20 0.008(2) 0.009(2) 0.010(2) 0.000(2) 0.0041(16) -0.0014(18)
O21 0.009(2) 0.009(2) 0.008(2) -0.0035(19) 0.0000(17) -0.0014(17)
O22 0.014(2) 0.008(2) 0.012(3) -0.0023(19) 0.0013(17) -0.0031(16)
O23 0.009(2) 0.010(2) 0.011(2) -0.001(2) 0.0034(17) 0.0008(18)
O24 0.011(2) 0.005(2) 0.009(2) 0.0000(19) 0.0010(17) 0.0004(17)
O25 0.010(2) 0.015(3) 0.012(2) -0.003(2) 0.0038(17) 0.002(2)
O26 0.014(2) 0.013(3) 0.012(2) 0.005(2) 0.0028(17) 0.0040(19)
N1 0.015(2) 0.018(3) 0.011(3) 0.004(2) 0.004(2) -0.005(2)
N2 0.014(3) 0.013(3) 0.007(3) -0.001(2) 0.0048(19) 0.000(2)
N3 0.011(2) 0.016(3) 0.009(3) -0.002(2) -0.0021(19) 0.003(2)
N4 0.010(3) 0.018(3) 0.003(2) 0.000(2) -0.0026(18) 0.001(2)
C1 0.019(3) 0.012(3) 0.011(3) -0.001(3) 0.002(2) 0.001(3)
C2 0.011(3) 0.012(3) 0.006(3) 0.001(2) -0.001(2) 0.003(2)
C3 0.011(3) 0.002(3) 0.015(3) -0.002(2) 0.003(2) -0.002(2)
C4 0.013(3) 0.015(3) 0.007(3) -0.006(2) 0.003(2) -0.002(2)
C5 0.013(3) 0.027(4) 0.025(3) 0.003(3) 0.005(2) 0.002(3)
C6 0.024(4) 0.025(4) 0.005(3) 0.004(3) -0.002(2) -0.008(3)
C7 0.013(3) 0.015(3) 0.010(3) -0.002(2) -0.002(2) 0.001(2)
C8 0.021(3) 0.009(3) 0.010(3) 0.001(3) 0.003(2) 0.002(3)
C9 0.007(3) 0.012(3) 0.013(3) -0.002(2) 0.006(2) 0.002(2)
C10 0.018(3) 0.007(3) 0.007(3) -0.004(2) 0.005(2) -0.001(2)
C11 0.023(3) 0.013(3) 0.008(3) -0.002(3) 0.007(2) 0.006(3)
C12 0.016(3) 0.015(3) 0.011(3) -0.003(2) 0.001(2) 0.007(2)
C13 0.024(4) 0.015(4) 0.014(4) 0.000(3) 0.003(3) -0.001(3)
C14 0.023(3) 0.010(3) 0.016(3) 0.005(3) 0.007(2) 0.001(3)

loop_
_atom_type_symbol
_atom_type_scat_dispersion_real
_atom_type_scat_dispersion_imag
_atom_type_scat_Cromer_Mann_a1
_atom_type_scat_Cromer_Mann_b1
_atom_type_scat_Cromer_Mann_a2
_atom_type_scat_Cromer_Mann_b2
_atom_type_scat_Cromer_Mann_a3
_atom_type_scat_Cromer_Mann_b3
_atom_type_scat_Cromer_Mann_a4
_atom_type_scat_Cromer_Mann_b4
_atom_type_scat_Cromer_Mann_c
_atom_type_scat_source
'Mo  ' -1.6832 0.6857 3.7025 0.2772 17.2356 1.0958 12.8876 11.0040 3.7429 61.6584 4.3875 International_Tables_Vol_IV_Table_2.2B
'O   ' 0.0106 0.0060 3.0485 13.2771 2.2868 5.7011 1.5463 0.3239 0.8670 32.9089 0.2508 International_Tables_Vol_IV_Table_2.2B
'C   ' 0.0033 0.0016 2.3100 20.8439 1.0200 10.2075 1.5886 0.5687 0.8650 51.6512 0.2156 International_Tables_Vol_IV_Table_2.2B
'N   ' 0.0061 0.0033 12.2126 0.0057 3.1322 9.8933 2.0125 28.9975 1.1663 0.5826 -11.5290 International_Tables_Vol_IV_Table_2.2B
'H   ' 0.0000 0.0000 0.4930 10.5109 0.3229 26.1257 0.1402 3.1424 0.0408 57.7998 0.0030 International_Tables_Vol_IV_Table_2.2B

loop_
_geom_angle_atom_site_label_1
_geom_angle_atom_site_label_2
_geom_angle_atom_site_label_3
_geom_angle
_geom_angle_publ_flag
O1 Mo1 O2 105.6(2) yes
O1 Mo1 O3 103.6(2) yes
O2 Mo1 O3 98.5(2) yes
O1 Mo1 O4 99.9(2) yes
O2 Mo1 O4 98.1(2) yes
O3 Mo1 O4 146.25(19) yes
O1 Mo1 O5 93.81(18) yes
O2 Mo1 O5 160.6(2) yes
O3 Mo1 O5 76.91(17) yes
O1 Mo1 O6 162.89(18) yes
O2 Mo1 O6 91.32(19) yes
O3 Mo1 O6 75.92(18) yes
O4 Mo1 O5 77.72(16) yes
O4 Mo1 O6 74.49(16) yes
O5 Mo1 O6 69.29(15) yes
O3 Mo2 O6 77.39(19) yes
O3 Mo2 O7 100.6(2) yes
O6 Mo2 O7 162.74(19) yes
O3 Mo2 O8 100.3(2) yes
O6 Mo2 O8 91.64(19) yes
O7 Mo2 O8 105.5(2) yes
O3 Mo2 O9 145.97(18) yes
O6 Mo2 O9 72.59(17) yes
O7 Mo2 O9 103.3(2) yes
O3 Mo2 O10 83.87(17) yes
O6 Mo2 O10 71.46(15) yes
O7 Mo2 O10 91.3(2) yes
O8 Mo2 O9 96.3(2) yes
O8 Mo2 O10 161.4(2) yes
O9 Mo2 O10 71.77(16) yes
O5 Mo3 O6 81.00(19) yeses
O5 Mo3 O10 95.0(2) yes
O6 Mo3 O10 77.80(17) yes
O5 Mo3 O11 104.8(2) yes
O6 Mo3 O11 172.65(17) yes
O10 Mo3 O11 97.0(2) yes
O5 Mo3 O14 98.1(2) yes
O6 Mo3 O14 78.94(17) yes
O10 Mo3 O14 151.02(17) yes
O5 Mo3 O18 156.83(17) yes
O6 Mo3 O18 75.93(14) yes
O10 Mo3 O18 78.15(17) yes
O11 Mo3 O14 104.3(2) yes
O11 Mo3 O18 98.03(19) yes
O14 Mo3 O18 79.63(17) yes
O4 Mo4 O6 77.67(18) yes
O4 Mo4 O12 101.1(2) yes
O6 Mo4 O12 92.61(18) yes
O4 Mo4 O13 102.95(19) yes
O6 Mo4 O13 160.84(18) yes
O12 Mo4 O13 105.9(2) yes
O4 Mo4 O14 84.67(16) yes
O6 Mo4 O14 71.36(14) yes
O12 Mo4 O14 161.58(17) yes
O4 Mo4 O15 147.22(18) yes
O6 Mo4 O15 73.72(17) yes
O12 Mo4 O15 95.92(19) yes
O13 Mo4 O14 89.56(18) yes
O13 Mo4 O15 99.0(2) yes
O14 Mo4 O15 71.35(15) yes
O9 Mo5 O10 71.31(16) yes
O9 Mo5 O16 89.43(19) yes
O10 Mo5 O16 98.7(2) yes
O9 Mo5 O17 160.60(18) yes
O10 Mo5 O17 93.8(2) yes
O16 Mo5 O17 105.5(2) yes
O9 Mo5 O18 71.93(15) yes
O10 Mo5 O18 73.67(17) yes
O16 Mo5 O18 161.24(19) yes
O9 Mo5 O19 86.23(17) yes
O10 Mo5 O19 148.81(19) yes
O16 Mo5 O19 102.47(19) yes
O17 Mo5 O18 92.28(19) yes
O17 Mo5 O19 102.1(2) yes
O18 Mo5 O19 79.02(18) yes
O6 Mo6 O9 79.21(18) yes
O6 Mo6 O15 78.62(17) yes
O9 Mo6 O15 150.15(18) yes
O6 Mo6 O18 75.60(14) yes
O9 Mo6 O18 77.72(17) yes
O15 Mo6 O18 77.59(16) yes
O6 Mo6 O20 97.79(19) yes
O9 Mo6 O20 103.3(2) yes
O15 Mo6 O20 99.3(2) yess
O6 Mo6 O21 156.56(18) yes
O9 Mo6 O21 97.6(2) yes
O15 Mo6 O21 94.86(19) yes
O18 Mo6 O20 173.07(17) yes
O18 Mo6 O21 81.02(18) yes
O20 Mo6 O21 105.5(2) yes
O14 Mo7 O15 72.18(16) yes
O14 Mo7 O18 72.74(16) yes
O15 Mo7 O18 71.16(15) yes
O14 Mo7 O22 100.51(19) yes
O15 Mo7 O22 92.67(18) yes
O18 Mo7 O22 163.64(18) yes
O14 Mo7 O23 97.5(2) yes
O15 Mo7 O23 161.1(2) yes
O18 Mo7 O23 90.81(18) yes
O14 Mo7 O24 146.49(17) yes
O15 Mo7 O24 82.90(17) yes
O18 Mo7 O24 78.29(18) yes
O22 Mo7 O23 105.0(2) yes
O22 Mo7 O24 102.7(2) yes
O23 Mo7 O24 99.4(2) yes
O18 Mo8 O19 74.91(16) yes
O18 Mo8 O21 69.77(15) yes
O19 Mo8 O21 78.17(16) yes
O18 Mo8 O24 76.36(17) yes
O19 Mo8 O24 147.29(19) yes
O21 Mo8 O24 77.49(16) yes
O18 Mo8 O25 90.25(19) yes
O19 Mo8 O25 97.0(2) yes
O21 Mo8 O25 160.0(2) yes
O18 Mo8 O26 163.83(17) yes
O19 Mo8 O26 99.2(2) yes
O21 Mo8 O26 94.42(18) yes
O24 Mo8 O25 98.5(2) yes
O24 Mo8 O26 104.2(2) yes
O25 Mo8 O26 105.5(2) yes
C1 N1 C5 109.4(5) yes
C1 N1 C6 110.2(5) yes
C5 N1 C6 110.6(5) yes
C8 N3 C12 110.2(5) yes
C8 N3 C13 110.9(5) yes
C12 N3 C13 109.5(5) yes
N1 C1 C2 109.7(5) yes
N2 C2 C1 112.5(5) yes
N2 C2 C3 109.4(5) yes
C1 C2 C3 109.9(5) yes
C2 C3 C4 110.1(5) yes
C2 C3 C7 106.1(5) yes
C4 C3 C7 109.0(5) yes
C3 C4 C5 110.1(5) yes
N1 C5 C4 108.9(4) yes
N1 C6 C7 109.9(5) yes
C3 C7 C6 109.2(5) yes
N3 C8 C9 108.7(5) yes
N4 C9 C8 112.3(5) yes
N4 C9 C10 109.8(5) yes
C8 C9 C10 108.9(5) yes
C9 C10 C11 110.4(5) yes
C9 C10 C14 106.4(5) yes
C11 C10 C14 108.9(5) yes
C10 C11 C12 108.9(5) yes
N3 C12 C11 108.2(5) yes
N3 C13 C14 107.4(5) yes
C10 C14 C13 108.9(5) yes

loop_
_geom_bond_atom_site_label_1
_geom_bond_atom_site_label_2
_geom_bond_distance
_geom_bond_publ_flag
Mo1 O1 1.687(4) yes
Mo1 O2 1.704(4) yes
Mo1 O3 1.918(4) yes
Mo1 O4 1.959(5) yes
Mo1 O5 2.277(4) yes
Mo1 O6 2.416(5) yes
Mo2 O3 1.893(4) yes
Mo2 O6 2.375(5) yes
Mo2 O7 1.703(5) yes
Mo2 O8 1.709(4) yes
Mo2 O9 2.001(5) yes
Mo2 O10 2.277(4) yes
Mo3 O5 1.746(5) yes
Mo3 O6 2.311(4) yes
Mo3 O10 1.999(4) yes
Mo3 O11 1.697(4) yes
Mo3 O14 1.933(4) yes
Mo3 O18 2.143(4) yes
Mo4 O4 1.899(4) yes
Mo4 O6 2.329(5) yes
Mo4 O12 1.710(4) yes
Mo4 O13 1.700(5) yes
Mo4 O14 2.323(4) yes
Mo4 O15 2.001(4) yes
Mo5 O9 2.279(4) yes
Mo5 O10 2.025(4) yes
Mo5 O16 1.698(5) yes
Mo5 O17 1.714(4) yes
Mo5 O18 2.316(4) yes
Mo5 O19 1.897(5) yes
Mo6 O6 2.139(5) yes
Mo6 O9 1.945(5) yes
Mo6 O15 1.977(4) yes
Mo6 O18 2.330(4) yes
Mo6 O20 1.689(4) yes
Mo6 O21 1.751(5) yes
Mo7 O14 2.003(4) yes
Mo7 O15 2.284(4) yes
Mo7 O18 2.377(5) yes
Mo7 O22 1.712(4) yes
Mo7 O23 1.707(4) yes
Mo7 O24 1.902(4) yes
Mo8 O18 2.434(5) yes
Mo8 O19 1.964(5) yes
Mo8 O21 2.259(4) yes
Mo8 O24 1.929(4) yes
Mo8 O25 1.710(4) yes
Mo8 O26 1.703(4) yes
N1 C1 1.499(7) yes
N1 C5 1.496(7) yes
N1 C6 1.494(8) yes
N2 C2 1.502(7) yes
N3 C8 1.508(8) yes
N3 C12 1.501(7) yes
N3 C13 1.513(8) yes
N4 C9 1.516(7) yes
C1 C2 1.513(8) yes
C2 C3 1.534(8) yes
C3 C4 1.531(7) yes
C3 C7 1.530(8) yes
C4 C5 1.529(8) yes
C6 C7 1.528(8) yes
C8 C9 1.532(8) yes
C9 C10 1.530(8) yes
C10 C11 1.536(8) yes
C10 C14 1.534(8) yes
C11 C12 1.533(8) yes
C13 C14 1.537(8) yes
